data_1573208
loop_
_publ_author_name
'Pancratz, Ann-Kathrin'
'Kamrowski, Anne'
'Reuter, Hans'

_publ_section_title
;
 catena-Poly[[diphenyltin(IV)]-di-\m-isothiocyanato]: an unprecedented
 layered coordination polymer resulting from bridging \k2 N:S thiocyanato
 ligands
;
_journal_coeditor_code TK4112
_journal_issue 11
_journal_name_full IUCrData
_journal_paper_doi 10.1107/S2414314624010939
_journal_volume 9
_journal_year 2024
_chemical_formula_iupac '[Sn (N C S)2 (C6 H5)2]'
_chemical_formula_moiety 'C14 H10 N2 S2 Sn'
_chemical_formula_sum 'C14 H10 N2 S2 Sn'
_chemical_formula_weight 389.05
_chemical_name_systematic
;
<i>catena</i>-Poly[[diphenyltin(IV)]-di-\m-isothiocyanato]
;
_space_group_crystal_system orthorhombic
_space_group_IT_number 61
_space_group_name_Hall '-P 2ac 2ab'
_space_group_name_H-M_alt 'P b c a'
_atom_sites_solution_hydrogens geom
_atom_sites_solution_primary direct
_audit_creation_method SHELXL-2014/7
_cell_angle_alpha 90
_cell_angle_beta 90
_cell_angle_gamma 90
_cell_formula_units_Z 4
_cell_length_a 9.4438(4)
_cell_length_b 7.9296(3)
_cell_length_c 18.6153(8)
_cell_measurement_reflns_used 8887
_cell_measurement_temperature 100(2)
_cell_measurement_theta_max 29.48
_cell_measurement_theta_min 4.00
_cell_volume 1394.02(10)
_computing_cell_refinement
;
SAINT (Bruker, 2009)
;
_computing_data_collection
;
APEX2 (Bruker, 2009)
;
_computing_data_reduction
;
SAINT (Bruker, 2009)
;
_computing_molecular_graphics
;
DIAMOND (Brandenburg, 2006), Mercury (Macrae <i>et al.</i>,
2020)
;
_computing_publication_material
;
publCIF (Westrip, 2010)
;
_computing_structure_refinement
;
<i>SHELXL2014/7</i> (Sheldrick, 2015)
;
_computing_structure_solution
;
SHELXS97 (Sheldrick 2008)
;
_diffrn_ambient_temperature 100(2)
_diffrn_measured_fraction_theta_full 0.999
_diffrn_measured_fraction_theta_max 0.999
_diffrn_measurement_device_type 'Bruker APEXII CCD'
_diffrn_measurement_method '\f and \w scans'
_diffrn_radiation_type MoK\a
_diffrn_radiation_wavelength 0.71073
_diffrn_reflns_av_R_equivalents 0.0779
_diffrn_reflns_av_unetI/netI 0.0270
_diffrn_reflns_limit_h_max 12
_diffrn_reflns_limit_h_min -12
_diffrn_reflns_limit_k_max 10
_diffrn_reflns_limit_k_min -10
_diffrn_reflns_limit_l_max 24
_diffrn_reflns_limit_l_min -24
_diffrn_reflns_number 32393
_diffrn_reflns_theta_full 25.242
_diffrn_reflns_theta_max 27.991
_diffrn_reflns_theta_min 3.073
_exptl_absorpt_coefficient_mu 2.118
_exptl_absorpt_correction_T_max 0.712
_exptl_absorpt_correction_T_min 0.454
_exptl_absorpt_correction_type multi-scan
_exptl_absorpt_process_details
;
(SADABS; Krause <i>et al.</i>,  2015)
;
_exptl_crystal_colour colourless
_exptl_crystal_density_diffrn 1.854
_exptl_crystal_description plate
_exptl_crystal_F_000 760
_exptl_crystal_size_max 0.247
_exptl_crystal_size_mid 0.139
_exptl_crystal_size_min 0.088
_refine_diff_density_max 0.418
_refine_diff_density_min -0.369
_refine_ls_extinction_coef 0.0036(3)
_refine_ls_extinction_expression Fc^*^=kFc[1+0.001xFc^2^\l^3^/sin(2\q)]^-1/4^
_refine_ls_extinction_method
;
<i>SHELXL2014/7</i> (Sheldrick, 2015)
;
_refine_ls_goodness_of_fit_ref 1.080
_refine_ls_hydrogen_treatment refU
_refine_ls_matrix_type full
_refine_ls_number_parameters 90
_refine_ls_number_reflns 1689
_refine_ls_number_restraints 0
_refine_ls_restrained_S_all 1.080
_refine_ls_R_factor_all 0.0252
_refine_ls_R_factor_gt 0.0208
_refine_ls_shift/su_max 0.001
_refine_ls_shift/su_mean 0.000
_refine_ls_structure_factor_coef Fsqd
_refine_ls_weighting_details 'w=1/[\s^2^(Fo^2^)+(0.0174P)^2^+1.1927P] where P=(Fo^2^+2Fc^2^)/3'
_refine_ls_weighting_scheme calc
_refine_ls_wR_factor_gt 0.0516
_refine_ls_wR_factor_ref 0.0553
_reflns_number_gt 1453
_reflns_number_total 1689
_reflns_threshold_expression 'I > 2\s(I)'
_cod_data_source_file tk4112.cif
_cod_data_source_block I
_cod_database_code 1573208
_shelx_space_group_comment
;
The symmetry employed for this shelxl refinement is uniquely defined
by the following loop, which should always be used as a source of
symmetry information in preference to the above space-group names.
They are only intended as comments.
;
_shelx_estimated_absorpt_t_min 0.623
_shelx_estimated_absorpt_t_max 0.836

loop_
_space_group_symop_operation_xyz
'x, y, z'
'-x+1/2, -y, z+1/2'
'-x, y+1/2, -z+1/2'
'x+1/2, -y+1/2, -z'
'-x, -y, -z'
'x-1/2, y, -z-1/2'
'x, -y-1/2, z-1/2'
'-x-1/2, y-1/2, z'

loop_
_atom_site_type_symbol
_atom_site_label
_atom_site_fract_x
_atom_site_fract_y
_atom_site_fract_z
_atom_site_U_iso_or_equiv
_atom_site_adp_type
_atom_site_calc_flag
_atom_site_occupancy
_atom_site_disorder_assembly
_atom_site_disorder_group
Sn Sn1 0.5000 0.0000 0.5000 0.01193(9) Uani d 1 . .
C C11 0.55455(19) 0.1194(2) 0.59859(9) 0.0141(3) Uani d 1 . .
C C12 0.4693(2) 0.2473(2) 0.62674(10) 0.0196(4) Uani d 1 . .
H H12 0.3890 0.2855 0.6007 0.026(3) Uiso calc 1 . .
C C13 0.5021(2) 0.3190(3) 0.69315(11) 0.0224(5) Uani d 1 . .
H H13 0.4429 0.4043 0.7127 0.026(3) Uiso calc 1 . .
C C14 0.6209(2) 0.2660(2) 0.73066(10) 0.0231(4) Uani d 1 . .
H H14 0.6429 0.3146 0.7759 0.026(3) Uiso calc 1 . .
C C15 0.7072(2) 0.1425(2) 0.70216(10) 0.0215(4) Uani d 1 . .
H H15 0.7897 0.1080 0.7275 0.026(3) Uiso calc 1 . .
C C16 0.6741(2) 0.0678(2) 0.63639(10) 0.0178(4) Uani d 1 . .
H H16 0.7332 -0.0182 0.6174 0.026(3) Uiso calc 1 . .
N N1 0.26755(17) 0.0675(2) 0.51778(9) 0.0187(3) Uani d 1 . .
C C1 0.16417(19) 0.1262(2) 0.53937(9) 0.0145(3) Uani d 1 . .
S S1 0.01711(5) 0.20384(6) 0.57348(2) 0.01715(12) Uani d 1 . .

loop_
_atom_site_aniso_label
_atom_site_aniso_U_11
_atom_site_aniso_U_22
_atom_site_aniso_U_33
_atom_site_aniso_U_12
_atom_site_aniso_U_13
_atom_site_aniso_U_23
Sn1 0.00918(14) 0.01226(12) 0.01434(12) 0.00020(5) -0.00024(6) -0.00147(5)
C11 0.0133(9) 0.0142(7) 0.0147(7) -0.0028(7) 0.0004(7) 0.0003(6)
C12 0.0177(9) 0.0187(9) 0.0223(9) 0.0003(8) 0.0012(8) -0.0037(7)
C13 0.0251(12) 0.0182(9) 0.0238(9) -0.0031(7) 0.0092(8) -0.0059(8)
C14 0.0345(12) 0.0208(9) 0.0141(8) -0.0086(8) 0.0036(8) -0.0001(7)
C15 0.0262(11) 0.0199(9) 0.0184(9) -0.0035(8) -0.0052(8) 0.0034(7)
C16 0.0187(10) 0.0155(8) 0.0192(9) -0.0009(7) -0.0014(7) 0.0005(7)
N1 0.0128(9) 0.0200(8) 0.0233(7) 0.0014(7) 0.0003(7) -0.0021(7)
C1 0.0158(9) 0.0128(8) 0.0150(8) -0.0020(7) -0.0028(7) 0.0002(6)
S1 0.0156(2) 0.0168(2) 0.0191(2) 0.00447(17) 0.00561(17) 0.00345(17)

loop_
_atom_type_symbol
_atom_type_description
_atom_type_scat_dispersion_real
_atom_type_scat_dispersion_imag
_atom_type_scat_source
C C 0.0033 0.0016 'International Tables Vol C Tables 4.2.6.8 and 6.1.1.4'
H H 0.0000 0.0000 'International Tables Vol C Tables 4.2.6.8 and 6.1.1.4'
N N 0.0061 0.0033 'International Tables Vol C Tables 4.2.6.8 and 6.1.1.4'
S S 0.1246 0.1234 'International Tables Vol C Tables 4.2.6.8 and 6.1.1.4'
Sn Sn -0.6537 1.4246 'International Tables Vol C Tables 4.2.6.8 and 6.1.1.4'

loop_
_geom_angle_atom_site_label_1
_geom_angle_atom_site_label_2
_geom_angle_atom_site_label_3
_geom_angle_site_symmetry_1
_geom_angle_site_symmetry_3
_geom_angle
_geom_angle_publ_flag
C11 Sn1 C11 5_656 . 180.00(8) ?
C11 Sn1 N1 5_656 5_656 90.19(6) ?
C11 Sn1 N1 . 5_656 89.81(6) ?
C11 Sn1 N1 5_656 . 89.81(6) ?
C11 Sn1 N1 . . 90.19(6) ?
N1 Sn1 N1 5_656 . 180.00(2) ?
C11 Sn1 S1 5_656 8_655 92.02(5) ?
C11 Sn1 S1 . 8_655 87.98(5) ?
N1 Sn1 S1 5_656 8_655 85.85(4) ?
N1 Sn1 S1 . 8_655 94.15(4) ?
C11 Sn1 S1 5_656 4_556 87.98(5) ?
C11 Sn1 S1 . 4_556 92.02(5) ?
N1 Sn1 S1 5_656 4_556 94.15(4) ?
N1 Sn1 S1 . 4_556 85.85(4) ?
S1 Sn1 S1 8_655 4_556 180.0 ?
C16 C11 C12 . . 119.4(2) ?
C16 C11 Sn1 . . 120.10(10) ?
C12 C11 Sn1 . . 120.50(10) ?
C13 C12 C11 . . 120.1(2) ?
C14 C13 C12 . . 120.1(2) ?
C15 C14 C13 . . 120.0(2) ?
C14 C15 C16 . . 120.4(2) ?
C11 C16 C15 . . 120.1(2) ?
C1 N1 Sn1 . . 163.5(2) yes
C1 S1 Sn1 . 4_456 100.31(6) yes
N1 C1 S1 . . 177.3(2) yes

loop_
_geom_bond_atom_site_label_1
_geom_bond_atom_site_label_2
_geom_bond_site_symmetry_2
_geom_bond_distance
_geom_bond_publ_flag
Sn1 C11 5_656 2.128(2) ?
Sn1 C11 . 2.128(2) ?
Sn1 N1 5_656 2.284(2) ?
Sn1 N1 . 2.284(2) yes
Sn1 S1 8_655 2.7224(5) ?
Sn1 S1 4_556 2.7224(5) yes
C11 C16 . 1.392(3) ?
C11 C12 . 1.397(3) ?
C12 C13 . 1.395(3) ?
C13 C14 . 1.387(3) ?
C14 C15 . 1.380(3) ?
C15 C16 . 1.395(2) ?
N1 C1 . 1.154(2) yes
C1 S1 . 1.647(2) yes
S1 Sn1 4_456 2.7225(5) ?
